data_7125710
loop_
_publ_author_name
'Xu, Ming'
'Wang, Ting'
'Li, Fengyan'
'Xu, Wenjuan'
'Zheng, Yue'
'Xu, Lin'

_publ_section_title
;
 Water-soluble titanium-polyoxomolybdate with external \m<sub>3</sub>
 bridging oxygen coordination on a lacunary Keggin structure.
;
_journal_issue 7
_journal_name_full 'Chemical communications (Cambridge, England)'
_journal_page_first 1097
_journal_page_last 1100
_journal_paper_doi 10.1039/c9cc07767g
_journal_volume 56
_journal_year 2020
_chemical_formula_moiety 'K6 Mo18 O78 P2 Ti2, 10(O)'
_chemical_formula_sum 'K6 Mo18 O88 P2 Ti2'
_chemical_formula_weight 3527.26
_space_group_crystal_system triclinic
_space_group_IT_number 2
_space_group_name_Hall '-P 1'
_space_group_name_H-M_alt 'P -1'
_atom_sites_solution_primary iterative
_audit_creation_date 2019-05-06
_audit_creation_method
;
Olex2 1.2
(compiled 2018.05.29 svn.r3508 for OlexSys, GUI svn.r5506)
;
_audit_update_record
;
2019-11-09 deposited with the CCDC.	2019-12-19 downloaded from the CCDC.
;
_cell_angle_alpha 103.174(3)
_cell_angle_beta 110.846(3)
_cell_angle_gamma 94.834(3)
_cell_formula_units_Z 1
_cell_length_a 12.3750(4)
_cell_length_b 13.5901(5)
_cell_length_c 16.7251(7)
_cell_measurement_reflns_used 9864
_cell_measurement_temperature 273
_cell_measurement_theta_max 25.124
_cell_measurement_theta_min 2.583
_cell_volume 2516.86(18)
_computing_molecular_graphics 'Olex2 (Dolomanov et al., 2009)'
_computing_publication_material 'Olex2 (Dolomanov et al., 2009)'
_computing_structure_refinement 'XL (Sheldrick, 2008)'
_computing_structure_solution 'olex2.solve (Bourhis et al., 2015)'
_diffrn_ambient_temperature 273.0
_diffrn_measured_fraction_theta_full 0.991
_diffrn_measured_fraction_theta_max 0.829
_diffrn_measurement_device_type 'multiwire proportional'
_diffrn_measurement_method 'phi and omega scans'
_diffrn_radiation_monochromator graphite
_diffrn_radiation_type MoK\a
_diffrn_radiation_wavelength 0.71073
_diffrn_reflns_av_R_equivalents 0.0310
_diffrn_reflns_av_unetI/netI 0.0607
_diffrn_reflns_Laue_measured_fraction_full 0.991
_diffrn_reflns_Laue_measured_fraction_max 0.829
_diffrn_reflns_limit_h_max 16
_diffrn_reflns_limit_h_min -16
_diffrn_reflns_limit_k_max 18
_diffrn_reflns_limit_k_min -16
_diffrn_reflns_limit_l_max 19
_diffrn_reflns_limit_l_min -22
_diffrn_reflns_number 19103
_diffrn_reflns_point_group_measured_fraction_full 0.991
_diffrn_reflns_point_group_measured_fraction_max 0.829
_diffrn_reflns_theta_full 25.242
_diffrn_reflns_theta_max 29.373
_diffrn_reflns_theta_min 3.488
_exptl_absorpt_coefficient_mu 2.690
_exptl_absorpt_correction_T_max 0.68
_exptl_absorpt_correction_T_min 0.53
_exptl_absorpt_process_details ad
_exptl_crystal_colour 'clear light colourless'
_exptl_crystal_colour_lustre clear
_exptl_crystal_colour_modifier light
_exptl_crystal_colour_primary colourless
_exptl_crystal_density_diffrn 2.327
_exptl_crystal_description block
_exptl_crystal_F_000 1648
_exptl_crystal_size_max 0.23
_exptl_crystal_size_mid 0.18
_exptl_crystal_size_min 0.15
_refine_diff_density_max 2.753
_refine_diff_density_min -1.313
_refine_diff_density_rms 0.193
_refine_ls_extinction_method none
_refine_ls_goodness_of_fit_ref 1.040
_refine_ls_hydrogen_treatment undef
_refine_ls_matrix_type full
_refine_ls_number_parameters 513
_refine_ls_number_reflns 11489
_refine_ls_number_restraints 0
_refine_ls_restrained_S_all 1.040
_refine_ls_R_factor_all 0.0688
_refine_ls_R_factor_gt 0.0515
_refine_ls_shift/su_max 0.001
_refine_ls_shift/su_mean 0.000
_refine_ls_structure_factor_coef Fsqd
_refine_ls_weighting_details 'w=1/[\s^2^(Fo^2^)+(0.0755P)^2^+9.0024P] where P=(Fo^2^+2Fc^2^)/3'
_refine_ls_weighting_scheme calc
_refine_ls_wR_factor_gt 0.1452
_refine_ls_wR_factor_ref 0.1618
_reflns_Friedel_coverage 0.000
_reflns_number_gt 8762
_reflns_number_total 11489
_reflns_threshold_expression 'I > 2\s(I)'
_cod_data_source_file c9cc07767g2.cif
_cod_data_source_block 190124-2_sq
_cod_depositor_comments 'Adding full bibliography for 7125657--7125710.cif.'
_cod_original_cell_volume 2516.86(17)
_cod_database_code 7125710
_shelx_shelxl_version_number 2014/7
_shelx_space_group_comment
;
The symmetry employed for this shelxl refinement is uniquely defined
by the following loop, which should always be used as a source of
symmetry information in preference to the above space-group names.
They are only intended as comments.
;
_shelx_estimated_absorpt_t_max 0.688
_shelx_estimated_absorpt_t_min 0.577
_olex2_refinement_description
;
;
_olex2_submission_special_instructions 'No special instructions were received'

loop_
_space_group_symop_operation_xyz
'x, y, z'
'-x, -y, -z'

loop_
_atom_site_label
_atom_site_type_symbol
_atom_site_fract_x
_atom_site_fract_y
_atom_site_fract_z
_atom_site_U_iso_or_equiv
_atom_site_adp_type
_atom_site_occupancy
_atom_site_site_symmetry_order
_atom_site_calc_flag
Mo1 Mo 0.57560(5) 0.46427(5) 0.23763(5) 0.03431(17) Uani 1 1 d
Mo2 Mo 0.57494(6) 0.23956(6) 0.28790(5) 0.03737(17) Uani 1 1 d
Mo3 Mo 0.32759(6) 0.12737(5) 0.33660(4) 0.03616(17) Uani 1 1 d
Mo4 Mo 0.10897(6) 0.25581(6) 0.33677(4) 0.03550(17) Uani 1 1 d
Mo5 Mo 0.09836(6) 0.49920(5) 0.26984(4) 0.03233(16) Uani 1 1 d
Mo6 Mo 0.32351(5) 0.60056(5) 0.21911(5) 0.03236(16) Uani 1 1 d
Mo7 Mo 0.28184(5) 0.34456(5) 0.03908(4) 0.02704(15) Uani 1 1 d
Mo8 Mo 0.27930(5) 0.12221(5) 0.10000(4) 0.02870(15) Uani 1 1 d
Mo9 Mo 0.04186(5) 0.23862(5) 0.09081(4) 0.02595(14) Uani 1 1 d
Ti1 Ti 0.08626(11) 0.45651(10) 0.06938(9) 0.0291(3) Uani 1 1 d
K1 K 0.6745(3) 0.4998(2) 0.51072(19) 0.0904(9) Uani 1 1 d
K2 K -0.2436(2) 0.12610(16) -0.15028(16) 0.0734(8) Uani 1 1 d
K3 K 0.2002(3) -0.1073(3) -0.1446(2) 0.0952(10) Uani 1 1 d
P1 P 0.32197(14) 0.35375(13) 0.26235(11) 0.0231(3) Uani 1 1 d
O1 O 0.6185(4) 0.3317(4) 0.2272(4) 0.0418(13) Uani 1 1 d
O2 O 0.4322(4) 0.3831(4) 0.1067(3) 0.0310(11) Uani 1 1 d
O3 O 0.4653(4) 0.5570(4) 0.2321(4) 0.0358(12) Uani 1 1 d
O4 O 0.6637(5) 0.5192(5) 0.3477(4) 0.0510(16) Uani 1 1 d
O5 O 0.6519(5) 0.5105(5) 0.1833(4) 0.0485(15) Uani 1 1 d
O6 O 0.4542(4) 0.3656(4) 0.2839(3) 0.0305(11) Uani 1 1 d
O7 O 0.4643(4) 0.1656(4) 0.3161(4) 0.0406(13) Uani 1 1 d
O8 O 0.4318(4) 0.1718(4) 0.1545(3) 0.0351(12) Uani 1 1 d
O9 O 0.6627(5) 0.3104(5) 0.3945(4) 0.0528(16) Uani 1 1 d
O10 O 0.6549(5) 0.1486(5) 0.2643(4) 0.0544(16) Uani 1 1 d
O11 O 0.1658(5) 0.1299(4) 0.3196(4) 0.0417(13) Uani 1 1 d
O12 O 0.2561(4) 0.0930(4) 0.1910(3) 0.0319(11) Uani 1 1 d
O13 O 0.3876(6) 0.1829(5) 0.4496(4) 0.0559(17) Uani 1 1 d
O14 O 0.3241(5) -0.0014(5) 0.3273(4) 0.0486(15) Uani 1 1 d
O15 O 0.2900(4) 0.2936(4) 0.3200(3) 0.0326(11) Uani 1 1 d
O16 O 0.0882(5) 0.3874(4) 0.3152(4) 0.0402(13) Uani 1 1 d
O17 O 0.0480(4) 0.2115(4) 0.1901(3) 0.0313(11) Uani 1 1 d
O18 O 0.1868(6) 0.3045(5) 0.4490(4) 0.0499(15) Uani 1 1 d
O19 O -0.0278(5) 0.2084(5) 0.3287(4) 0.0507(16) Uani 1 1 d
O20 O 0.1471(4) 0.5695(4) 0.1891(3) 0.0331(11) Uani 1 1 d
O21 O 0.0519(4) 0.3856(4) 0.1471(3) 0.0261(10) Uani 1 1 d
O22 O 0.1785(5) 0.5922(5) 0.3669(4) 0.0471(14) Uani 1 1 d
O23 O -0.0394(5) 0.5272(5) 0.2420(4) 0.0480(15) Uani 1 1 d
O24 O 0.2861(4) 0.4593(4) 0.2787(3) 0.0298(11) Uani 1 1 d
O26 O 0.3597(5) 0.6760(5) 0.3241(4) 0.0517(16) Uani 1 1 d
O27 O 0.3207(5) 0.6871(5) 0.1602(4) 0.0484(15) Uani 1 1 d
O28 O 0.2704(4) 0.2055(4) 0.0092(3) 0.0337(11) Uani 1 1 d
O29 O 0.0982(4) 0.3203(4) 0.0124(3) 0.0294(11) Uani 1 1 d
O30 O 0.2540(4) 0.4752(4) 0.1031(3) 0.0259(10) Uani 1 1 d
O31 O 0.2691(5) 0.3710(4) -0.0579(4) 0.0404(13) Uani 1 1 d
O32 O 0.2548(4) 0.2911(3) 0.1618(3) 0.0245(10) Uani 1 1 d
O33 O 0.1006(4) 0.1299(4) 0.0462(3) 0.0297(11) Uani 1 1 d
O34 O 0.2692(5) 0.0050(4) 0.0312(4) 0.0412(13) Uani 1 1 d
O35 O -0.1038(4) 0.2070(4) 0.0224(4) 0.0380(12) Uani 1 1 d
O36 O -0.0087(7) 0.0276(6) -0.1377(5) 0.073(2) Uani 1 1 d
O37 O 0.1873(7) -0.3109(7) -0.1898(7) 0.088(3) Uani 1 1 d
O39 O 0.5066(8) 0.6106(7) 0.4691(6) 0.096(3) Uiso 1 1 d
O45 O -0.0778(4) 0.4666(5) 0.0166(4) 0.0476(15) Uani 1 1 d
O38 O 0.3401(13) 0.2532(9) 0.6141(8) 0.146(5) Uani 1 1 d
O40 O -0.1076(11) 0.6392(11) 0.3964(9) 0.148(5) Uiso 1 1 d
O41 O -0.1609(5) 0.6885(4) 0.2427(3) 0.0413(13) Uani 1 1 d
O42 O 0.0526(9) 0.7479(7) 0.1697(5) 0.092(3) Uani 1 1 d
O43 O -0.2458(5) 0.4046(5) 0.0585(4) 0.0450(14) Uani 1 1 d
O44 O -0.0480(11) 0.0704(8) -0.2965(7) 0.120(4) Uani 1 1 d

loop_
_atom_site_aniso_label
_atom_site_aniso_U_11
_atom_site_aniso_U_22
_atom_site_aniso_U_33
_atom_site_aniso_U_23
_atom_site_aniso_U_13
_atom_site_aniso_U_12
Mo1 0.0235(3) 0.0352(4) 0.0391(4) 0.0105(3) 0.0067(3) 0.0025(3)
Mo2 0.0282(3) 0.0383(4) 0.0403(4) 0.0145(3) 0.0038(3) 0.0113(3)
Mo3 0.0417(4) 0.0335(4) 0.0308(4) 0.0166(3) 0.0058(3) 0.0094(3)
Mo4 0.0418(4) 0.0394(4) 0.0307(4) 0.0156(3) 0.0163(3) 0.0088(3)
Mo5 0.0381(3) 0.0299(3) 0.0313(3) 0.0088(3) 0.0146(3) 0.0118(3)
Mo6 0.0304(3) 0.0226(3) 0.0387(4) 0.0064(3) 0.0085(3) 0.0040(3)
Mo7 0.0271(3) 0.0294(3) 0.0241(3) 0.0091(2) 0.0081(2) 0.0054(2)
Mo8 0.0316(3) 0.0231(3) 0.0273(3) 0.0054(2) 0.0072(2) 0.0068(2)
Mo9 0.0236(3) 0.0262(3) 0.0236(3) 0.0076(2) 0.0039(2) 0.0024(2)
Ti1 0.0273(6) 0.0321(7) 0.0280(7) 0.0149(5) 0.0061(5) 0.0080(5)
K1 0.111(2) 0.0791(19) 0.0600(17) 0.0148(14) 0.0115(15) 0.0121(17)
K2 0.0966(18) 0.0344(11) 0.0542(14) 0.0095(10) -0.0086(12) 0.0069(11)
K3 0.0857(19) 0.105(2) 0.0756(19) -0.0051(17) 0.0311(15) -0.0027(18)
P1 0.0232(8) 0.0211(8) 0.0209(8) 0.0051(6) 0.0043(6) 0.0042(7)
O1 0.031(3) 0.041(3) 0.054(4) 0.016(3) 0.014(2) 0.009(2)
O2 0.026(2) 0.033(3) 0.033(3) 0.010(2) 0.009(2) 0.006(2)
O3 0.029(3) 0.025(3) 0.046(3) 0.009(2) 0.008(2) -0.001(2)
O4 0.040(3) 0.054(4) 0.043(3) 0.006(3) 0.003(3) 0.004(3)
O5 0.036(3) 0.054(4) 0.062(4) 0.025(3) 0.022(3) 0.004(3)
O6 0.026(2) 0.030(3) 0.031(3) 0.009(2) 0.005(2) 0.006(2)
O7 0.034(3) 0.045(3) 0.041(3) 0.021(3) 0.006(2) 0.007(2)
O8 0.030(3) 0.036(3) 0.035(3) 0.007(2) 0.009(2) 0.008(2)
O9 0.040(3) 0.060(4) 0.044(4) 0.014(3) 0.001(3) 0.007(3)
O10 0.041(3) 0.058(4) 0.062(4) 0.021(3) 0.011(3) 0.027(3)
O11 0.047(3) 0.041(3) 0.036(3) 0.015(2) 0.012(2) 0.007(3)
O12 0.034(3) 0.024(2) 0.037(3) 0.014(2) 0.011(2) 0.002(2)
O13 0.069(4) 0.058(4) 0.034(3) 0.020(3) 0.006(3) 0.016(3)
O14 0.056(4) 0.038(3) 0.052(4) 0.023(3) 0.013(3) 0.015(3)
O15 0.039(3) 0.031(3) 0.029(3) 0.013(2) 0.011(2) 0.012(2)
O16 0.056(3) 0.041(3) 0.035(3) 0.017(2) 0.026(3) 0.016(3)
O17 0.036(3) 0.028(3) 0.030(3) 0.012(2) 0.011(2) 0.001(2)
O18 0.071(4) 0.053(4) 0.029(3) 0.014(3) 0.021(3) 0.009(3)
O19 0.050(3) 0.055(4) 0.056(4) 0.027(3) 0.026(3) 0.002(3)
O20 0.037(3) 0.030(3) 0.033(3) 0.011(2) 0.011(2) 0.011(2)
O21 0.029(2) 0.026(2) 0.023(2) 0.0102(19) 0.0077(19) 0.008(2)
O22 0.059(4) 0.043(3) 0.035(3) 0.006(3) 0.015(3) 0.010(3)
O23 0.043(3) 0.050(4) 0.058(4) 0.020(3) 0.023(3) 0.019(3)
O24 0.033(2) 0.025(2) 0.026(3) 0.007(2) 0.006(2) 0.003(2)
O26 0.052(3) 0.039(3) 0.052(4) -0.001(3) 0.015(3) 0.003(3)
O27 0.048(3) 0.039(3) 0.066(4) 0.026(3) 0.024(3) 0.012(3)
O28 0.033(3) 0.036(3) 0.025(3) 0.005(2) 0.006(2) 0.006(2)
O29 0.026(2) 0.037(3) 0.022(2) 0.011(2) 0.0030(19) 0.008(2)
O30 0.024(2) 0.026(2) 0.027(2) 0.0098(19) 0.0085(19) 0.0035(19)
O31 0.047(3) 0.047(3) 0.032(3) 0.018(3) 0.017(2) 0.008(3)
O32 0.026(2) 0.024(2) 0.018(2) 0.0042(18) 0.0025(18) 0.0054(19)
O33 0.030(2) 0.021(2) 0.033(3) 0.007(2) 0.008(2) 0.000(2)
O34 0.055(3) 0.026(3) 0.038(3) -0.001(2) 0.017(3) 0.010(2)
O35 0.027(2) 0.037(3) 0.042(3) 0.011(2) 0.004(2) 0.000(2)
O36 0.098(6) 0.056(4) 0.044(4) 0.008(3) 0.013(4) -0.015(4)
O37 0.069(5) 0.089(6) 0.131(8) 0.040(6) 0.058(5) 0.031(5)
O45 0.031(3) 0.065(4) 0.061(4) 0.047(3) 0.014(3) 0.015(3)
O38 0.215(14) 0.102(9) 0.110(9) 0.025(7) 0.050(9) 0.047(9)
O41 0.043(3) 0.043(3) 0.024(3) 0.002(2) -0.001(2) 0.016(3)
O42 0.136(8) 0.068(5) 0.050(5) 0.004(4) 0.012(5) 0.036(5)
O43 0.041(3) 0.054(4) 0.064(4) 0.029(3) 0.039(3) 0.020(3)
O44 0.165(10) 0.087(7) 0.100(8) 0.011(6) 0.059(7) -0.015(7)

loop_
_atom_type_symbol
_atom_type_description
_atom_type_scat_dispersion_real
_atom_type_scat_dispersion_imag
_atom_type_scat_source
K K 0.2009 0.2494 'International Tables Vol C Tables 4.2.6.8 and 6.1.1.4'
Mo Mo -1.6832 0.6857 'International Tables Vol C Tables 4.2.6.8 and 6.1.1.4'
O O 0.0106 0.0060 'International Tables Vol C Tables 4.2.6.8 and 6.1.1.4'
P P 0.1023 0.0942 'International Tables Vol C Tables 4.2.6.8 and 6.1.1.4'
Ti Ti 0.2776 0.4457 'International Tables Vol C Tables 4.2.6.8 and 6.1.1.4'

loop_
_geom_angle_atom_site_label_1
_geom_angle_atom_site_label_2
_geom_angle_atom_site_label_3
_geom_angle
_geom_angle_site_symmetry_1
_geom_angle_site_symmetry_3
O1 Mo1 O2 82.3(2) . .
O1 Mo1 O3 153.7(2) . .
O1 Mo1 O6 72.8(2) . .
O2 Mo1 O6 79.58(17) . .
O3 Mo1 O2 79.5(2) . .
O3 Mo1 O6 85.4(2) . .
O4 Mo1 O1 97.9(3) . .
O4 Mo1 O2 167.3(2) . .
O4 Mo1 O3 95.8(3) . .
O4 Mo1 O6 88.3(2) . .
O5 Mo1 O1 98.4(3) . .
O5 Mo1 O2 89.3(2) . .
O5 Mo1 O3 100.2(3) . .
O5 Mo1 O4 103.2(3) . .
O5 Mo1 O6 166.5(2) . .
O1 Mo2 O6 72.5(2) . .
O1 Mo2 O8 82.0(2) . .
O7 Mo2 O1 152.6(2) . .
O7 Mo2 O6 85.1(2) . .
O7 Mo2 O8 78.4(2) . .
O8 Mo2 O6 79.17(18) . .
O9 Mo2 O1 97.1(3) . .
O9 Mo2 O6 87.7(3) . .
O9 Mo2 O7 97.4(3) . .
O9 Mo2 O8 166.5(3) . .
O10 Mo2 O1 96.9(3) . .
O10 Mo2 O6 165.9(3) . .
O10 Mo2 O7 102.1(3) . .
O10 Mo2 O8 90.2(3) . .
O10 Mo2 O9 103.3(3) . .
O7 Mo3 K2 90.75(18) . 2
O7 Mo3 O11 152.2(2) . .
O7 Mo3 O12 78.7(2) . .
O7 Mo3 O15 83.7(2) . .
O11 Mo3 K2 91.97(18) . 2
O11 Mo3 O12 82.7(2) . .
O11 Mo3 O15 72.7(2) . .
O12 Mo3 K2 47.65(13) . 2
O12 Mo3 O15 79.98(18) . .
O13 Mo3 K2 145.2(2) . 2
O13 Mo3 O7 96.2(3) . .
O13 Mo3 O11 97.2(3) . .
O13 Mo3 O12 166.9(3) . .
O13 Mo3 O14 103.4(3) . .
O13 Mo3 O15 87.5(3) . .
O14 Mo3 K2 41.9(2) . 2
O14 Mo3 O7 102.6(3) . .
O14 Mo3 O11 97.9(3) . .
O14 Mo3 O12 89.6(2) . .
O14 Mo3 O15 166.6(2) . .
O15 Mo3 K2 127.24(12) . 2
K1 Mo4 K3 152.21(8) 2_666 2
O11 Mo4 K1 118.81(17) . 2_666
O11 Mo4 K3 87.88(17) . 2
O11 Mo4 O15 73.4(2) . .
O11 Mo4 O16 152.2(2) . .
O11 Mo4 O17 80.9(2) . .
O15 Mo4 K1 61.01(13) . 2_666
O15 Mo4 K3 126.91(13) . 2
O16 Mo4 K1 58.67(18) . 2_666
O16 Mo4 K3 94.27(18) . 2
O16 Mo4 O15 83.3(2) . .
O16 Mo4 O17 80.1(2) . .
O17 Mo4 K1 123.96(13) . 2_666
O17 Mo4 K3 48.24(13) . 2
O17 Mo4 O15 79.46(17) . .
O18 Mo4 K1 44.1(2) . 2_666
O18 Mo4 K3 145.9(2) . 2
O18 Mo4 O11 98.6(3) . .
O18 Mo4 O15 86.8(2) . .
O18 Mo4 O16 95.0(3) . .
O18 Mo4 O17 165.8(2) . .
O19 Mo4 K1 131.0(2) . 2_666
O19 Mo4 K3 42.2(2) . 2
O19 Mo4 O11 98.6(3) . .
O19 Mo4 O15 167.9(3) . .
O19 Mo4 O16 101.5(3) . .
O19 Mo4 O17 90.3(2) . .
O19 Mo4 O18 103.7(3) . .
Ti1 Mo5 K1 135.29(6) . 2_666
O16 Mo5 Ti1 118.32(17) . .
O16 Mo5 K1 60.36(18) . 2_666
O16 Mo5 O20 150.9(2) . .
O16 Mo5 O21 84.3(2) . .
O16 Mo5 O24 84.1(2) . .
O20 Mo5 Ti1 38.73(14) . .
O20 Mo5 K1 119.02(15) . 2_666
O20 Mo5 O21 73.79(19) . .
O20 Mo5 O24 73.22(18) . .
O21 Mo5 Ti1 35.23(12) . .
O21 Mo5 K1 126.35(14) . 2_666
O21 Mo5 O24 78.65(17) . .
O22 Mo5 Ti1 133.9(2) . .
O22 Mo5 K1 45.6(2) . 2_666
O22 Mo5 O16 99.5(3) . .
O22 Mo5 O20 96.0(2) . .
O22 Mo5 O21 161.9(2) . .
O22 Mo5 O24 84.1(2) . .
O23 Mo5 Ti1 93.3(2) . .
O23 Mo5 K1 131.4(2) . 2_666
O23 Mo5 O16 103.1(3) . .
O23 Mo5 O20 96.9(3) . .
O23 Mo5 O21 92.9(2) . .
O23 Mo5 O22 103.4(3) . .
O23 Mo5 O24 168.4(2) . .
O24 Mo5 Ti1 75.22(12) . .
O24 Mo5 K1 60.07(13) . 2_666
O3 Mo6 Ti1 118.55(16) . .
O3 Mo6 O20 150.7(2) . .
O3 Mo6 O24 84.4(2) . .
O3 Mo6 O30 84.3(2) . .
O20 Mo6 Ti1 38.91(14) . .
O20 Mo6 O24 72.23(18) . .
O20 Mo6 O30 74.08(19) . .
O24 Mo6 Ti1 74.83(11) . .
O26 Mo6 Ti1 134.1(2) . .
O26 Mo6 O3 99.4(3) . .
O26 Mo6 O20 95.9(3) . .
O26 Mo6 O24 85.1(2) . .
O26 Mo6 O30 162.5(2) . .
O27 Mo6 Ti1 92.9(2) . .
O27 Mo6 O3 103.2(3) . .
O27 Mo6 O20 97.4(2) . .
O27 Mo6 O24 167.7(2) . .
O27 Mo6 O26 103.0(3) . .
O27 Mo6 O30 92.7(3) . .
O30 Mo6 Ti1 35.42(12) . .
O30 Mo6 O24 78.24(17) . .
O2 Mo7 Ti1 124.52(17) . .
O2 Mo7 O28 100.5(2) . .
O2 Mo7 O29 155.3(2) . .
O2 Mo7 O30 88.6(2) . .
O2 Mo7 O32 87.77(19) . .
O28 Mo7 Ti1 124.18(16) . .
O28 Mo7 O29 87.9(2) . .
O28 Mo7 O30 153.3(2) . .
O28 Mo7 O32 74.64(19) . .
O29 Mo7 Ti1 37.84(14) . .
O29 Mo7 O32 71.89(16) . .
O30 Mo7 Ti1 36.98(13) . .
O30 Mo7 O29 74.60(18) . .
O30 Mo7 O32 80.78(17) . .
O31 Mo7 Ti1 97.1(2) . .
O31 Mo7 O2 104.6(2) . .
O31 Mo7 O28 101.9(3) . .
O31 Mo7 O29 96.2(2) . .
O31 Mo7 O30 99.9(2) . .
O31 Mo7 O32 167.6(2) . .
O32 Mo7 Ti1 75.92(11) . .
O8 Mo8 K2 104.49(18) . 2
O8 Mo8 O28 89.2(2) . .
O8 Mo8 O32 85.4(2) . .
O8 Mo8 O33 155.8(2) . .
O12 Mo8 K2 49.61(17) . 2
O12 Mo8 O8 97.8(2) . .
O12 Mo8 O28 155.6(2) . .
O12 Mo8 O32 85.1(2) . .
O12 Mo8 O33 87.8(2) . .
O28 Mo8 K2 150.26(14) . 2
O28 Mo8 O32 72.11(18) . .
O28 Mo8 O33 76.94(19) . .
O32 Mo8 K2 134.23(12) . 2
O33 Mo8 K2 97.06(14) . 2
O33 Mo8 O32 71.61(17) . .
O34 Mo8 K2 54.5(2) . 2
O34 Mo8 O8 105.0(3) . .
O34 Mo8 O12 104.0(3) . .
O34 Mo8 O28 96.7(2) . .
O34 Mo8 O32 164.9(2) . .
O34 Mo8 O33 96.4(2) . .
Ti1 Mo9 K3 130.73(6) . 2
O17 Mo9 Ti1 124.93(16) . .
O17 Mo9 K3 49.98(16) . 2
O17 Mo9 O21 89.1(2) . .
O17 Mo9 O29 155.0(2) . .
O17 Mo9 O32 86.97(19) . .
O17 Mo9 O33 99.3(2) . .
O21 Mo9 Ti1 37.00(13) . .
O21 Mo9 K3 102.39(14) . 2
O21 Mo9 O29 74.69(19) . .
O21 Mo9 O32 80.57(17) . .
O29 Mo9 Ti1 37.97(14) . .
O29 Mo9 K3 151.46(13) . 2
O29 Mo9 O32 71.86(16) . .
O32 Mo9 Ti1 76.13(11) . .
O32 Mo9 K3 136.38(12) . 2
O33 Mo9 Ti1 124.56(15) . .
O33 Mo9 K3 102.39(15) . 2
O33 Mo9 O21 153.30(19) . .
O33 Mo9 O29 88.1(2) . .
O33 Mo9 O32 74.68(18) . .
O35 Mo9 Ti1 97.08(19) . .
O35 Mo9 K3 55.24(19) . 2
O35 Mo9 O17 104.8(2) . .
O35 Mo9 O21 99.9(2) . .
O35 Mo9 O29 96.8(2) . .
O35 Mo9 O32 168.2(2) . .
O35 Mo9 O33 102.2(2) . .
Mo6 Ti1 Mo5 65.12(3) . .
Mo7 Ti1 Mo5 113.39(4) . .
Mo7 Ti1 Mo6 76.58(3) . .
Mo9 Ti1 Mo5 76.51(3) . .
Mo9 Ti1 Mo6 114.08(4) . .
Mo9 Ti1 Mo7 72.33(3) . .
Ti1 Ti1 Mo5 122.01(7) 2_565 .
Ti1 Ti1 Mo6 120.52(7) 2_565 .
Ti1 Ti1 Mo7 124.21(7) 2_565 .
Ti1 Ti1 Mo9 125.16(6) 2_565 .
O20 Ti1 Mo5 38.21(14) . .
O20 Ti1 Mo6 38.36(14) . .
O20 Ti1 Mo7 112.67(15) . .
O20 Ti1 Mo9 112.70(15) . .
O20 Ti1 Ti1 106.64(16) . 2_565
O21 Ti1 Mo5 39.48(14) . .
O21 Ti1 Mo6 95.40(14) . .
O21 Ti1 Mo7 99.06(15) . .
O21 Ti1 Mo9 38.21(14) . .
O21 Ti1 Ti1 127.47(15) . 2_565
O21 Ti1 O20 77.5(2) . .
O21 Ti1 O30 106.4(2) . .
O21 Ti1 O45 90.1(2) . .
O21 Ti1 O45 164.6(2) . 2_565
O29 Ti1 Mo5 117.09(15) . .
O29 Ti1 Mo6 116.98(14) . .
O29 Ti1 Mo7 42.94(14) . .
O29 Ti1 Mo9 43.48(14) . .
O29 Ti1 Ti1 109.35(15) . 2_565
O29 Ti1 O20 144.0(2) . .
O29 Ti1 O21 81.4(2) . .
O29 Ti1 O30 80.9(2) . .
O29 Ti1 O45 104.7(3) . 2_565
O29 Ti1 O45 105.8(2) . .
O30 Ti1 Mo5 94.94(14) . .
O30 Ti1 Mo6 39.51(14) . .
O30 Ti1 Mo7 38.20(14) . .
O30 Ti1 Mo9 99.27(15) . .
O30 Ti1 Ti1 125.86(16) . 2_565
O30 Ti1 O20 77.6(2) . .
O30 Ti1 O45 88.6(2) . 2_565
O30 Ti1 O45 163.1(2) . .
O45 Ti1 Mo5 95.58(19) . .
O45 Ti1 Mo5 138.1(2) 2_565 .
O45 Ti1 Mo6 137.2(2) . .
O45 Ti1 Mo6 94.28(18) 2_565 .
O45 Ti1 Mo7 144.3(2) . .
O45 Ti1 Mo7 94.77(18) 2_565 .
O45 Ti1 Mo9 144.0(2) 2_565 .
O45 Ti1 Mo9 96.04(18) . .
O45 Ti1 Ti1 37.42(16) . 2_565
O45 Ti1 Ti1 37.31(15) 2_565 2_565
O45 Ti1 O20 103.3(3) 2_565 .
O45 Ti1 O20 103.0(3) . .
O45 Ti1 O45 74.7(2) . 2_565
Mo4 K1 P1 55.66(5) 2_666 2_666
Mo5 K1 Mo4 59.11(5) 2_666 2_666
Mo5 K1 P1 55.85(5) 2_666 2_666
O4 K1 Mo4 100.03(15) . 2_666
O4 K1 Mo5 138.73(17) . 2_666
O4 K1 P1 144.01(18) . 2_666
O4 K1 O9 68.0(2) . .
O4 K1 O15 121.67(19) . 2_666
O4 K1 O16 118.01(19) . 2_666
O4 K1 O18 75.66(18) . 2_666
O4 K1 O22 132.4(2) . 2_666
O4 K1 O24 165.18(19) . 2_666
O9 K1 Mo4 141.16(17) . 2_666
O9 K1 Mo5 104.77(15) . 2_666
O9 K1 P1 147.83(17) . 2_666
O9 K1 O15 169.53(19) . 2_666
O9 K1 O16 121.79(19) . 2_666
O9 K1 O18 130.7(2) . 2_666
O9 K1 O22 80.07(19) . 2_666
O9 K1 O24 125.87(19) . 2_666
O15 K1 Mo4 38.18(9) 2_666 2_666
O15 K1 Mo5 65.50(10) 2_666 2_666
O15 K1 P1 23.25(9) 2_666 2_666
O16 K1 Mo4 30.35(10) 2_666 2_666
O16 K1 Mo5 29.80(10) 2_666 2_666
O16 K1 P1 55.55(10) 2_666 2_666
O16 K1 O15 51.56(14) 2_666 2_666
O16 K1 O24 52.16(13) 2_666 2_666
O18 K1 Mo4 24.81(11) 2_666 2_666
O18 K1 Mo5 81.57(14) 2_666 2_666
O18 K1 P1 75.74(13) 2_666 2_666
O18 K1 O15 53.92(15) 2_666 2_666
O18 K1 O16 51.77(16) 2_666 2_666
O18 K1 O24 89.96(15) 2_666 2_666
O22 K1 Mo4 83.10(14) 2_666 2_666
O22 K1 Mo5 25.64(12) 2_666 2_666
O22 K1 P1 75.49(13) 2_666 2_666
O22 K1 O15 89.76(16) 2_666 2_666
O22 K1 O16 52.77(16) 2_666 2_666
O22 K1 O18 102.9(2) 2_666 2_666
O22 K1 O24 53.80(15) 2_666 2_666
O24 K1 Mo4 66.02(9) 2_666 2_666
O24 K1 Mo5 39.12(9) 2_666 2_666
O24 K1 P1 23.13(9) 2_666 2_666
O24 K1 O15 44.12(13) 2_666 2_666
O39 K1 Mo4 130.7(2) 2_666 2_666
O39 K1 Mo4 89.4(2) . 2_666
O39 K1 Mo5 131.5(2) . 2_666
O39 K1 Mo5 94.9(2) 2_666 2_666
O39 K1 P1 75.0(2) 2_666 2_666
O39 K1 P1 76.2(2) . 2_666
O39 K1 O4 122.6(2) 2_666 .
O39 K1 O4 77.7(3) . .
O39 K1 O9 121.3(3) . .
O39 K1 O9 82.3(2) 2_666 .
O39 K1 O15 67.3(2) . 2_666
O39 K1 O15 94.3(2) 2_666 2_666
O39 K1 O16 116.1(2) . 2_666
O39 K1 O16 119.4(2) 2_666 2_666
O39 K1 O18 79.8(3) . 2_666
O39 K1 O18 146.6(3) 2_666 2_666
O39 K1 O22 84.9(3) 2_666 2_666
O39 K1 O22 149.8(3) . 2_666
O39 K1 O24 68.3(2) 2_666 2_666
O39 K1 O24 96.5(2) . 2_666
O39 K1 O39 78.0(3) . 2_666
Mo3 K2 K3 118.17(7) 2 2
Mo8 K2 Mo3 59.92(4) 2 2
Mo8 K2 K3 58.29(6) 2 2
O12 K2 Mo3 34.30(10) 2 2
O12 K2 Mo8 27.89(10) 2 2
O12 K2 K3 85.20(12) 2 2
O12 K2 O34 55.01(14) 2 2
O12 K2 O36 59.56(16) 2 .
O12 K2 O42 118.3(2) 2 2_565
O14 K2 Mo3 24.00(12) 2 2
O14 K2 Mo8 83.36(13) 2 2
O14 K2 K3 140.99(14) 2 2
O14 K2 O12 58.30(16) 2 2
O14 K2 O34 109.20(17) 2 2
O14 K2 O36 81.47(18) 2 .
O14 K2 O42 92.8(2) 2 2_565
O27 K2 Mo3 128.54(15) 2_565 2
O27 K2 Mo8 148.44(16) 2_565 2
O27 K2 K3 103.95(16) 2_565 2
O27 K2 O12 157.62(18) 2_565 2
O27 K2 O14 106.1(2) 2_565 2
O27 K2 O34 127.54(19) 2_565 2
O27 K2 O36 138.64(19) 2_565 .
O27 K2 O42 75.6(2) 2_565 2_565
O34 K2 Mo3 86.57(11) 2 2
O34 K2 Mo8 27.21(10) 2 2
O34 K2 K3 31.81(11) 2 2
O34 K2 O36 84.54(17) 2 .
O35 K2 Mo3 140.18(15) . 2
O35 K2 Mo8 87.49(13) . 2
O35 K2 K3 38.11(12) . 2
O35 K2 O12 107.71(17) . 2
O35 K2 O14 159.4(2) . 2
O35 K2 O27 91.26(19) . 2_565
O35 K2 O34 66.08(16) . 2
O35 K2 O36 78.14(17) . .
O35 K2 O42 80.66(19) . 2_565
O36 K2 Mo3 70.61(13) . 2
O36 K2 Mo8 71.74(13) . 2
O36 K2 K3 92.03(14) . 2
O42 K2 Mo3 105.51(17) 2_565 2
O42 K2 Mo8 134.92(19) 2_565 2
O42 K2 K3 118.53(16) 2_565 2
O42 K2 O34 138.0(2) 2_565 2
O42 K2 O36 63.3(2) 2_565 .
Mo4 K3 K2 114.30(8) 2 2
Mo9 K3 Mo4 58.64(4) 2 2
Mo9 K3 K2 55.74(5) 2 2
O10 K3 Mo4 95.38(13) 2_655 2
O10 K3 Mo9 142.05(16) 2_655 2
O10 K3 K2 136.49(15) 2_655 2
O10 K3 O35 141.9(2) 2_655 2
O10 K3 O36 135.4(2) 2_655 .
O17 K3 Mo4 33.06(10) 2 2
O17 K3 Mo9 26.45(10) 2 2
O17 K3 K2 81.96(12) 2 2
O17 K3 O10 126.13(18) 2 2_655
O17 K3 O35 52.45(14) 2 2
O17 K3 O36 58.70(16) 2 .
O19 K3 Mo4 22.70(11) 2 2
O19 K3 Mo9 80.72(12) 2 2
O19 K3 K2 135.61(14) 2 2
O19 K3 O10 73.45(17) 2 2_655
O19 K3 O17 55.71(15) 2 2
O19 K3 O35 104.27(16) 2 2
O19 K3 O36 82.71(19) 2 .
O34 K3 Mo4 134.11(15) . 2
O34 K3 Mo9 81.21(14) . 2
O34 K3 K2 35.33(13) . 2
O34 K3 O10 130.42(19) . 2_655
O34 K3 O17 102.90(17) . 2
O34 K3 O19 154.9(2) . 2
O34 K3 O35 63.04(16) . 2
O34 K3 O36 73.96(18) . .
O35 K3 Mo4 83.45(11) 2 2
O35 K3 Mo9 26.14(9) 2 2
O35 K3 K2 31.34(10) 2 2
O35 K3 O36 80.00(17) 2 .
O36 K3 Mo4 69.86(13) . 2
O36 K3 Mo9 65.50(13) . 2
O36 K3 K2 86.30(14) . 2
O37 K3 Mo4 67.3(2) . 2
O37 K3 Mo9 69.92(18) . 2
O37 K3 K2 87.8(2) . 2
O37 K3 O10 74.7(2) . 2_655
O37 K3 O17 70.8(2) . 2
O37 K3 O19 67.6(3) . 2
O37 K3 O34 121.4(3) . .
O37 K3 O35 69.7(2) . 2
O37 K3 O36 129.5(2) . .
O6 P1 K1 100.1(2) . 2_666
O6 P1 O24 110.4(3) . .
O6 P1 O32 108.3(3) . .
O15 P1 K1 60.7(2) . 2_666
O15 P1 O6 109.8(3) . .
O15 P1 O24 109.8(3) . .
O15 P1 O32 108.4(3) . .
O24 P1 K1 57.40(19) . 2_666
O24 P1 O32 110.0(3) . .
O32 P1 K1 151.56(19) . 2_666
Mo1 O1 Mo2 121.1(3) . .
Mo7 O2 Mo1 150.2(3) . .
Mo6 O3 Mo1 158.6(3) . .
Mo1 O4 K1 137.5(3) . .
Mo2 O6 Mo1 90.03(16) . .
P1 O6 Mo1 130.7(3) . .
P1 O6 Mo2 129.8(3) . .
Mo2 O7 Mo3 161.2(3) . .
Mo8 O8 Mo2 143.1(3) . .
Mo2 O9 K1 137.3(3) . .
Mo2 O10 K3 135.9(3) . 2_655
Mo4 O11 Mo3 121.6(3) . .
Mo3 O12 K2 98.04(18) . 2
Mo8 O12 Mo3 144.0(3) . .
Mo8 O12 K2 102.5(2) . 2
Mo3 O14 K2 114.1(3) . 2
Mo3 O15 K1 124.70(18) . 2_666
Mo4 O15 Mo3 88.59(17) . .
Mo4 O15 K1 80.81(15) . 2_666
P1 O15 Mo3 129.2(3) . .
P1 O15 Mo4 130.8(3) . .
P1 O15 K1 96.0(2) . 2_666
Mo4 O16 K1 91.0(2) . 2_666
Mo5 O16 Mo4 159.6(3) . .
Mo5 O16 K1 89.8(2) . 2_666
Mo4 O17 K3 98.69(17) . 2
Mo9 O17 Mo4 150.9(3) . .
Mo9 O17 K3 103.6(2) . 2
Mo4 O18 K1 111.1(3) . 2_666
Mo4 O19 K3 115.1(3) . 2
Mo5 O20 Ti1 103.1(2) . .
Mo6 O20 Mo5 115.7(2) . .
Mo6 O20 Ti1 102.7(2) . .
Mo9 O21 Mo5 144.9(2) . .
Ti1 O21 Mo5 105.3(2) . .
Ti1 O21 Mo9 104.8(2) . .
Mo5 O22 K1 108.8(3) . 2_666
Mo5 O24 Mo6 91.42(17) . .
Mo5 O24 K1 80.81(15) . 2_666
Mo6 O24 K1 121.14(18) . 2_666
P1 O24 Mo5 128.6(3) . .
P1 O24 Mo6 128.0(3) . .
P1 O24 K1 99.5(2) . 2_666
Mo6 O27 K2 138.6(3) . 2_565
Mo7 O28 Mo8 121.9(3) . .
Mo7 O29 Mo9 116.8(2) . .
Ti1 O29 Mo7 99.2(2) . .
Ti1 O29 Mo9 98.6(2) . .
Mo7 O30 Mo6 145.2(2) . .
Ti1 O30 Mo6 105.1(2) . .
Ti1 O30 Mo7 104.8(2) . .
Mo8 O32 Mo7 89.57(15) . .
Mo8 O32 Mo9 90.56(15) . .
Mo9 O32 Mo7 96.77(15) . .
P1 O32 Mo7 123.1(2) . .
P1 O32 Mo8 124.0(3) . .
P1 O32 Mo9 123.6(2) . .
Mo9 O33 Mo8 121.8(2) . .
Mo8 O34 K2 98.2(2) . 2
Mo8 O34 K3 144.6(3) . .
K3 O34 K2 112.86(19) . 2
Mo9 O35 K2 140.4(3) . .
Mo9 O35 K3 98.6(2) . 2
K2 O35 K3 110.54(17) . 2
K2 O36 K3 170.8(2) . .
K1 O39 K1 102.1(3) . 2_666
Ti1 O45 Ti1 105.3(2) . 2_565

loop_
_geom_bond_atom_site_label_1
_geom_bond_atom_site_label_2
_geom_bond_distance
_geom_bond_site_symmetry_2
Mo1 O1 1.909(6) .
Mo1 O2 2.228(5) .
Mo1 O3 1.927(5) .
Mo1 O4 1.715(6) .
Mo1 O5 1.698(5) .
Mo1 O6 2.370(5) .
Mo2 O1 1.935(6) .
Mo2 O6 2.363(5) .
Mo2 O7 1.884(5) .
Mo2 O8 2.223(5) .
Mo2 O9 1.717(6) .
Mo2 O10 1.710(6) .
Mo3 K2 3.854(2) 2
Mo3 O7 1.896(5) .
Mo3 O11 1.925(6) .
Mo3 O12 2.194(5) .
Mo3 O13 1.717(6) .
Mo3 O14 1.717(6) .
Mo3 O15 2.401(5) .
Mo4 K1 3.807(3) 2_666
Mo4 K3 4.004(3) 2
Mo4 O11 1.904(6) .
Mo4 O15 2.384(5) .
Mo4 O16 1.924(6) .
Mo4 O17 2.210(5) .
Mo4 O18 1.712(6) .
Mo4 O19 1.707(6) .
Mo5 Ti1 3.2158(14) .
Mo5 K1 3.742(3) 2_666
Mo5 O16 1.860(5) .
Mo5 O20 2.042(5) .
Mo5 O21 2.120(5) .
Mo5 O22 1.711(6) .
Mo5 O23 1.701(6) .
Mo5 O24 2.391(5) .
Mo6 Ti1 3.2075(14) .
Mo6 O3 1.854(5) .
Mo6 O20 2.041(5) .
Mo6 O24 2.437(5) .
Mo6 O26 1.697(6) .
Mo6 O27 1.693(6) .
Mo6 O30 2.113(5) .
Mo7 Ti1 3.0937(15) .
Mo7 O2 1.756(5) .
Mo7 O28 1.821(5) .
Mo7 O29 2.135(5) .
Mo7 O30 1.979(5) .
Mo7 O31 1.696(5) .
Mo7 O32 2.445(5) .
Mo8 K2 3.687(2) 2
Mo8 O8 1.768(5) .
Mo8 O12 1.767(5) .
Mo8 O28 2.069(5) .
Mo8 O32 2.385(5) .
Mo8 O33 2.092(5) .
Mo8 O34 1.704(5) .
Mo9 Ti1 3.0901(15) .
Mo9 K3 3.836(3) 2
Mo9 O17 1.758(5) .
Mo9 O21 1.977(5) .
Mo9 O29 2.150(5) .
Mo9 O32 2.435(4) .
Mo9 O33 1.825(5) .
Mo9 O35 1.709(5) .
Ti1 Ti1 3.081(3) 2_565
Ti1 O20 2.065(5) .
Ti1 O21 1.923(5) .
Ti1 O29 1.923(5) .
Ti1 O30 1.925(4) .
Ti1 O45 1.940(5) 2_565
Ti1 O45 1.936(5) .
K1 Mo4 3.807(3) 2_666
K1 Mo5 3.742(3) 2_666
K1 P1 3.846(3) 2_666
K1 O4 2.757(7) .
K1 O9 2.807(7) .
K1 O15 3.373(6) 2_666
K1 O16 3.252(6) 2_666
K1 O18 2.839(7) 2_666
K1 O22 2.822(7) 2_666
K1 O24 3.285(6) 2_666
K1 O39 2.754(9) 2_666
K1 O39 2.654(10) .
K2 Mo3 3.854(2) 2
K2 Mo8 3.687(2) 2
K2 K3 4.836(4) 2
K2 O12 2.877(5) 2
K2 O14 2.821(7) 2
K2 O27 2.805(6) 2_565
K2 O34 3.035(6) 2
K2 O35 2.686(6) .
K2 O36 3.260(9) .
K2 O42 2.956(11) 2_565
K3 Mo4 4.004(3) 2
K3 Mo9 3.836(3) 2
K3 K2 4.836(4) 2
K3 O10 3.123(7) 2_655
K3 O17 3.022(6) 2
K3 O19 2.970(7) 2
K3 O34 2.766(6) .
K3 O35 3.188(6) 2
K3 O36 3.313(10) .
K3 O37 2.672(10) .
P1 K1 3.846(3) 2_666
P1 O6 1.531(5) .
P1 O15 1.527(5) .
P1 O24 1.531(5) .
P1 O32 1.574(4) .
O10 K3 3.123(7) 2_655
O12 K2 2.877(5) 2
O14 K2 2.821(7) 2
O15 K1 3.373(6) 2_666
O16 K1 3.252(6) 2_666
O17 K3 3.022(6) 2
O18 K1 2.839(7) 2_666
O19 K3 2.970(7) 2
O22 K1 2.822(7) 2_666
O24 K1 3.285(6) 2_666
O27 K2 2.805(6) 2_565
O34 K2 3.035(6) 2
O35 K3 3.188(6) 2
O39 K1 2.754(9) 2_666
O45 Ti1 1.940(5) 2_565
O42 K2 2.956(11) 2_565
